data_7238624
loop_
_publ_author_name
'Sedash, Yuriy V.'
'Gorobets, Nikolay Yu.'
'Chebanov, Valentin A.'
'Konovalova, Irina S.'
'Shishkin, Oleg V.'
'Desenko, Sergey M.'

_publ_section_title
;
 Dotting the i's in three-component Biginelli-like condensations using
 3-amino-1,2,4-triazole as a 1,3-binucleophile
;
_journal_issue 17
_journal_name_full 'RSC Advances'
_journal_page_first 6719
_journal_paper_doi 10.1039/c2ra20195j
_journal_volume 2
_journal_year 2012
_chemical_formula_moiety 'C14 H16 N4 O3'
_chemical_formula_sum 'C14 H16 N4 O3'
_chemical_formula_weight 288.31
_space_group_IT_number 19
_space_group_name_Hall 'P 2ac 2ab'
_space_group_name_H-M_alt 'P 21 21 21'
_symmetry_cell_setting orthorhombic
_symmetry_space_group_name_H-M 'P 21 21 21'
_atom_sites_solution_hydrogens difmap
_atom_sites_solution_primary direct
_atom_sites_solution_secondary difmap
_audit_creation_method SHELXL-97
_cell_angle_alpha 90.00
_cell_angle_beta 90.00
_cell_angle_gamma 90.00
_cell_formula_units_Z 4
_cell_length_a 5.6370(4)
_cell_length_b 10.2308(7)
_cell_length_c 24.765(2)
_cell_measurement_reflns_used 3751
_cell_measurement_temperature 293(2)
_cell_measurement_theta_max 30.9
_cell_measurement_theta_min 3.2
_cell_volume 1428.22(18)
_computing_cell_refinement
;
CrysAlis RED, Oxford Diffraction Ltd.,
Version 1.171.27p5 beta (release 01-04-2005 CrysAlis171 .NET)
(compiled Apr 1 2005,17:53:34)
;
_computing_data_collection
;
CrysAlis CCD, Oxford Diffraction Ltd.,
Version 1.171.27p5 beta (release 01-04-2005 CrysAlis171 .NET)
(compiled Apr 1 2005,17:53:34)
;
_computing_data_reduction
;
CrysAlis RED, Oxford Diffraction Ltd.,
Version 1.171.27p5 beta (release 01-04-2005 CrysAlis171 .NET)
(compiled Apr 1 2005,17:53:34)
;
_computing_molecular_graphics 'XP (Siemens, 1998)'
_computing_publication_material 'SHELXTL (Sheldrick, 1998)'
_computing_structure_refinement 'SHELXTL (Sheldrick, 1998)'
_computing_structure_solution 'SHELXTL (Sheldrick, 1998)'
_diffrn_ambient_temperature 293(2)
_diffrn_detector_area_resol_mean 16.1827
_diffrn_measured_fraction_theta_full 0.986
_diffrn_measured_fraction_theta_max 0.986
_diffrn_measurement_device_type Xcalibur"3
_diffrn_measurement_method \w-scans
_diffrn_radiation_monochromator graphite
_diffrn_radiation_source 'Enhance (Mo) X-ray Source'
_diffrn_radiation_type MoK\a
_diffrn_radiation_wavelength 0.71073
_diffrn_reflns_av_R_equivalents 0.0539
_diffrn_reflns_av_sigmaI/netI 0.0352
_diffrn_reflns_limit_h_max 5
_diffrn_reflns_limit_h_min -6
_diffrn_reflns_limit_k_max 11
_diffrn_reflns_limit_k_min -12
_diffrn_reflns_limit_l_max 29
_diffrn_reflns_limit_l_min -29
_diffrn_reflns_number 9265
_diffrn_reflns_theta_full 25.00
_diffrn_reflns_theta_max 25.00
_diffrn_reflns_theta_min 3.17
_diffrn_standards_interval_count 50
_diffrn_standards_number 2
_exptl_absorpt_coefficient_mu 0.097
_exptl_absorpt_correction_type none
_exptl_crystal_colour colourless
_exptl_crystal_density_diffrn 1.341
_exptl_crystal_density_method 'not measured'
_exptl_crystal_description block
_exptl_crystal_F_000 608
_exptl_crystal_size_max 0.20
_exptl_crystal_size_mid 0.10
_exptl_crystal_size_min 0.10
_refine_diff_density_max 0.155
_refine_diff_density_min -0.147
_refine_diff_density_rms 0.036
_refine_ls_abs_structure_details 'Flack H D (1983), Acta Cryst. A39, 876-881'
_refine_ls_abs_structure_Flack 4(2)
_refine_ls_extinction_method none
_refine_ls_goodness_of_fit_ref 1.156
_refine_ls_hydrogen_treatment constr
_refine_ls_matrix_type full
_refine_ls_number_parameters 194
_refine_ls_number_reflns 1480
_refine_ls_number_restraints 0
_refine_ls_restrained_S_all 1.156
_refine_ls_R_factor_all 0.0617
_refine_ls_R_factor_gt 0.0443
_refine_ls_shift/su_max 0.000
_refine_ls_shift/su_mean 0.000
_refine_ls_structure_factor_coef Fsqd
_refine_ls_weighting_details 'calc w=1/[\s^2^(Fo^2^)+(0.0447P)^2^+0.0000P] where P=(Fo^2^+2Fc^2^)/3'
_refine_ls_weighting_scheme calc
_refine_ls_wR_factor_gt 0.0909
_refine_ls_wR_factor_ref 0.0957
_reflns_number_gt 1190
_reflns_number_total 1480
_reflns_threshold_expression >2sigma(I)
_cod_data_source_file c2ra20195j.txt
_cod_data_source_block experimental
_cod_original_cell_volume 1428.3
_cod_original_sg_symbol_H-M P2(1)2(1)2(1)
_cod_database_code 7238624

loop_
_symmetry_equiv_pos_as_xyz
'x, y, z'
'-x+1/2, -y, z+1/2'
'x+1/2, -y+1/2, -z'
'-x, y+1/2, -z+1/2'

loop_
_atom_site_label
_atom_site_type_symbol
_atom_site_fract_x
_atom_site_fract_y
_atom_site_fract_z
_atom_site_U_iso_or_equiv
_atom_site_adp_type
_atom_site_occupancy
_atom_site_symmetry_multiplicity
_atom_site_calc_flag
_atom_site_refinement_flags
N1 N -0.0150(5) 0.4561(3) 0.71544(9) 0.0491(7) Uani 1 1 d .
N2 N 0.1706(6) 0.6515(2) 0.71383(9) 0.0485(7) Uani 1 1 d .
N3 N 0.1907(5) 0.5934(2) 0.76422(9) 0.0393(6) Uani 1 1 d .
N4 N 0.0728(5) 0.4027(3) 0.80688(10) 0.0526(8) Uani 1 1 d .
H4N H 0.0156 0.3250 0.8041 0.063 Uiso 1 1 calc R
O1 O 0.1658(5) 0.73579(19) 0.83852(8) 0.0484(6) Uani 1 1 d .
H1O H 0.1272 0.7974 0.8192 0.073 Uiso 1 1 calc R
O2 O 0.3393(5) 0.5970(3) 0.94320(9) 0.0630(7) Uani 1 1 d .
O3 O 0.6749(4) 0.6429(2) 0.89909(9) 0.0565(6) Uani 1 1 d .
C1 C 0.0484(6) 0.5637(3) 0.68773(12) 0.0492(9) Uani 1 1 d .
H1 H 0.0070 0.5749 0.6517 0.048(9) Uiso 1 1 calc R
C2 C 0.0779(6) 0.4801(3) 0.76395(12) 0.0383(7) Uani 1 1 d .
C3 C 0.3169(6) 0.6531(3) 0.81000(11) 0.0396(7) Uani 1 1 d .
C4 C 0.3759(5) 0.5392(3) 0.84926(11) 0.0376(7) Uani 1 1 d .
H4 H 0.5062 0.4878 0.8339 0.045 Uiso 1 1 calc R
C5 C 0.1638(6) 0.4483(3) 0.85895(11) 0.0397(7) Uani 1 1 d .
H5 H 0.0385 0.4987 0.8769 0.048 Uiso 1 1 calc R
C6 C 0.5330(6) 0.7236(4) 0.78799(14) 0.0650(11) Uani 1 1 d .
H6C H 0.6175 0.7642 0.8172 0.097 Uiso 1 1 calc R
H6B H 0.4834 0.7892 0.7627 0.097 Uiso 1 1 calc R
H6A H 0.6349 0.6620 0.7702 0.097 Uiso 1 1 calc R
C7 C 0.2140(6) 0.3286(3) 0.89239(11) 0.0393(7) Uani 1 1 d .
C8 C 0.0563(7) 0.2897(3) 0.93169(12) 0.0528(9) Uani 1 1 d .
H8 H -0.0727 0.3429 0.9398 0.063 Uiso 1 1 calc R
C9 C 0.0850(8) 0.1749(4) 0.95907(13) 0.0672(11) Uani 1 1 d .
H9 H -0.0236 0.1510 0.9856 0.081 Uiso 1 1 calc R
C10 C 0.2738(8) 0.0946(4) 0.94760(15) 0.0715(12) Uani 1 1 d .
H10 H 0.2941 0.0164 0.9661 0.086 Uiso 1 1 calc R
C11 C 0.4302(7) 0.1313(4) 0.90880(15) 0.0717(12) Uani 1 1 d .
H11 H 0.5582 0.0773 0.9007 0.086 Uiso 1 1 calc R
C12 C 0.4026(6) 0.2467(3) 0.88124(13) 0.0537(9) Uani 1 1 d .
H12 H 0.5119 0.2700 0.8548 0.064 Uiso 1 1 calc R
C13 C 0.4557(6) 0.5947(3) 0.90294(12) 0.0429(8) Uani 1 1 d .
C14 C 0.7622(7) 0.7165(4) 0.94456(14) 0.0707(12) Uani 1 1 d .
H14C H 0.7148 0.6743 0.9775 0.106 Uiso 1 1 calc R
H14B H 0.6979 0.8033 0.9435 0.106 Uiso 1 1 calc R
H14A H 0.9322 0.7208 0.9430 0.106 Uiso 1 1 calc R

loop_
_atom_site_aniso_label
_atom_site_aniso_U_11
_atom_site_aniso_U_22
_atom_site_aniso_U_33
_atom_site_aniso_U_23
_atom_site_aniso_U_13
_atom_site_aniso_U_12
N1 0.0615(19) 0.0438(15) 0.0420(14) -0.0010(13) -0.0117(15) 0.0027(15)
N2 0.0642(18) 0.0451(15) 0.0363(13) 0.0025(12) 0.0002(14) 0.0021(17)
N3 0.0449(15) 0.0392(13) 0.0338(13) 0.0019(11) -0.0042(12) -0.0034(15)
N4 0.067(2) 0.0444(14) 0.0461(15) 0.0087(13) -0.0189(15) -0.0184(16)
O1 0.0585(15) 0.0413(13) 0.0455(12) 0.0016(10) 0.0003(12) 0.0085(13)
O2 0.0572(15) 0.0908(18) 0.0409(12) -0.0056(13) 0.0031(13) -0.0129(16)
O3 0.0328(12) 0.0815(16) 0.0553(13) -0.0147(13) -0.0046(12) -0.0082(13)
C1 0.066(2) 0.045(2) 0.0373(17) 0.0012(15) -0.0107(17) 0.0069(19)
C2 0.0356(18) 0.0378(17) 0.0415(17) 0.0025(14) -0.0044(14) 0.0057(15)
C3 0.0323(16) 0.0452(17) 0.0414(16) -0.0019(15) 0.0015(15) -0.0028(17)
C4 0.0321(18) 0.0427(16) 0.0379(15) -0.0003(14) -0.0007(13) 0.0012(15)
C5 0.0326(16) 0.0426(17) 0.0438(16) -0.0008(14) 0.0004(14) 0.0019(16)
C6 0.047(2) 0.084(3) 0.064(2) 0.017(2) -0.0034(19) -0.019(2)
C7 0.0389(18) 0.0438(18) 0.0352(15) 0.0006(14) -0.0022(15) 0.0016(16)
C8 0.054(2) 0.064(2) 0.0407(17) 0.0021(17) 0.0051(16) 0.0005(19)
C9 0.080(3) 0.076(3) 0.045(2) 0.020(2) 0.0045(19) -0.010(3)
C10 0.092(3) 0.060(2) 0.063(2) 0.027(2) -0.016(2) 0.000(3)
C11 0.062(3) 0.065(2) 0.088(3) 0.019(2) -0.006(2) 0.019(2)
C12 0.045(2) 0.059(2) 0.057(2) 0.0113(18) 0.0053(17) 0.0092(19)
C13 0.0403(19) 0.0464(18) 0.0418(18) 0.0007(15) -0.0014(17) 0.0043(17)
C14 0.057(3) 0.088(3) 0.067(2) -0.018(2) -0.0133(19) -0.011(2)

loop_
_atom_type_symbol
_atom_type_description
_atom_type_scat_dispersion_real
_atom_type_scat_dispersion_imag
_atom_type_scat_source
C C 0.0033 0.0016 'International Tables Vol C Tables 4.2.6.8 and 6.1.1.4'
H H 0.0000 0.0000 'International Tables Vol C Tables 4.2.6.8 and 6.1.1.4'
N N 0.0061 0.0033 'International Tables Vol C Tables 4.2.6.8 and 6.1.1.4'
O O 0.0106 0.0060 'International Tables Vol C Tables 4.2.6.8 and 6.1.1.4'

loop_
_geom_angle_atom_site_label_1
_geom_angle_atom_site_label_2
_geom_angle_atom_site_label_3
_geom_angle
C2 N1 C1 101.8(3)
C1 N2 N3 101.2(2)
C2 N3 N2 109.4(2)
C2 N3 C3 126.9(2)
N2 N3 C3 123.7(2)
C2 N4 C5 120.5(3)
C13 O3 C14 117.0(3)
N2 C1 N1 116.8(3)
N3 C2 N4 122.0(3)
N3 C2 N1 110.8(3)
N4 C2 N1 127.1(3)
O1 C3 N3 110.3(3)
O1 C3 C6 112.6(3)
N3 C3 C6 108.0(3)
O1 C3 C4 105.6(2)
N3 C3 C4 106.0(2)
C6 C3 C4 114.2(3)
C13 C4 C5 108.8(2)
C13 C4 C3 109.4(2)
C5 C4 C3 112.7(2)
N4 C5 C7 106.9(2)
N4 C5 C4 109.2(2)
C7 C5 C4 115.6(3)
C8 C7 C12 117.6(3)
C8 C7 C5 120.2(3)
C12 C7 C5 121.9(3)
C9 C8 C7 121.5(4)
C8 C9 C10 120.2(3)
C11 C10 C9 119.0(3)
C10 C11 C12 121.1(4)
C11 C12 C7 120.7(3)
O2 C13 O3 124.2(3)
O2 C13 C4 125.3(3)
O3 C13 C4 110.6(3)

loop_
_geom_bond_atom_site_label_1
_geom_bond_atom_site_label_2
_geom_bond_distance
N1 C2 1.333(3)
N1 C1 1.346(4)
N2 C1 1.303(4)
N2 N3 1.387(3)
N3 C2 1.322(4)
N3 C3 1.471(4)
N4 C2 1.326(4)
N4 C5 1.464(4)
O1 C3 1.393(3)
O2 C13 1.194(4)
O3 C13 1.334(4)
O3 C14 1.441(4)
C3 C6 1.517(5)
C3 C4 1.553(4)
C4 C13 1.514(4)
C4 C5 1.534(4)
C5 C7 1.505(4)
C7 C8 1.377(4)
C7 C12 1.382(4)
C8 C9 1.366(5)
C9 C10 1.374(5)
C10 C11 1.357(5)
C11 C12 1.373(5)

loop_
_geom_hbond_atom_site_label_D
_geom_hbond_atom_site_label_H
_geom_hbond_atom_site_label_A
_geom_hbond_distance_DH
_geom_hbond_distance_HA
_geom_hbond_distance_DA
_geom_hbond_angle_DHA
_geom_hbond_site_symmetry_A
N4 H4N N2 0.86 2.11 2.958(4) 168.7 4_546
O1 H1O N1 0.82 1.94 2.755(3) 170.4 4_556

loop_
_geom_torsion_atom_site_label_1
_geom_torsion_atom_site_label_2
_geom_torsion_atom_site_label_3
_geom_torsion_atom_site_label_4
_geom_torsion
C1 N2 N3 C2 -1.1(3)
C1 N2 N3 C3 179.7(3)
N3 N2 C1 N1 0.6(4)
C2 N1 C1 N2 0.1(4)
N2 N3 C2 N4 178.7(3)
C3 N3 C2 N4 -2.2(5)
N2 N3 C2 N1 1.3(3)
C3 N3 C2 N1 -179.6(3)
C5 N4 C2 N3 8.8(5)
C5 N4 C2 N1 -174.2(3)
C1 N1 C2 N3 -0.8(4)
C1 N1 C2 N4 -178.1(3)
C2 N3 C3 O1 -92.5(3)
N2 N3 C3 O1 86.6(3)
C2 N3 C3 C6 144.1(3)
N2 N3 C3 C6 -36.9(4)
C2 N3 C3 C4 21.4(4)
N2 N3 C3 C4 -159.6(3)
O1 C3 C4 C13 -50.3(3)
N3 C3 C4 C13 -167.3(2)
C6 C3 C4 C13 74.0(3)
O1 C3 C4 C5 70.8(3)
N3 C3 C4 C5 -46.2(3)
C6 C3 C4 C5 -164.9(3)
C2 N4 C5 C7 -160.2(3)
C2 N4 C5 C4 -34.4(4)
C13 C4 C5 N4 175.3(2)
C3 C4 C5 N4 53.9(3)
C13 C4 C5 C7 -64.1(3)
C3 C4 C5 C7 174.4(2)
N4 C5 C7 C8 -101.0(3)
C4 C5 C7 C8 137.2(3)
N4 C5 C7 C12 71.8(4)
C4 C5 C7 C12 -50.0(4)
C12 C7 C8 C9 0.4(5)
C5 C7 C8 C9 173.5(3)
C7 C8 C9 C10 -0.3(6)
C8 C9 C10 C11 0.0(6)
C9 C10 C11 C12 0.2(6)
C10 C11 C12 C7 0.0(6)
C8 C7 C12 C11 -0.3(5)
C5 C7 C12 C11 -173.3(3)
C14 O3 C13 O2 -8.1(5)
C14 O3 C13 C4 171.0(3)
C5 C4 C13 O2 -18.5(4)
C3 C4 C13 O2 104.9(4)
C5 C4 C13 O3 162.3(2)
C3 C4 C13 O3 -74.2(3)
